data_6000440
loop_
_publ_author_name
'Castro, A.'
'Enjalbert, R.'
'Baules, P.'
'Galy, J.'

_publ_section_title
;
 Synthesis and structural evolution of the solid solution
 Bi(Bi12-xTexO14)Mo4-xV1+xO20 (O <= x <= 2.5)
;
_journal_name_full 'Journal of Solid State Chemistry'
_journal_page_first 185
_journal_page_last 193
_journal_paper_doi 10.1006/jssc.1998.7831
_journal_volume 139
_journal_year 1998
_chemical_formula_sum 'Bi12 Mo3 O34 Te V2'
_space_group_name_H-M_alt 'P 1 2 1'
_cell_angle_alpha 90.000
_cell_angle_beta 100.900
_cell_angle_gamma 90.000
_cell_length_a 11.7040
_cell_length_b 5.8200
_cell_length_c 12.1600
_cell_volume 813.36
_cod_database_code 6000440

loop_
_atom_site_label
_atom_site_fract_x
_atom_site_fract_y
_atom_site_fract_z
? ? ? ?
